data_4122568
loop_
_publ_author_name
'Denmark, Scott E.'
'Rossi, Sergio'
'Webster, Matthew P.'
'Wang, Hao'

_publ_contact_author
; 
Danielle L. Gray 
University of Illinois 
School of Chemical Sciences, Box 59-1 
505 South Mathews Avenue 
Urbana, Illinois  61801 
USA 
;
_publ_section_title
;
 Catalytic, enantioselective sulfenylation of ketone-derived enoxysilanes.
;
_journal_issue 37
_journal_name_full 'Journal of the American Chemical Society'
_journal_page_first 13016
_journal_page_last 13028
_journal_paper_doi 10.1021/ja506133z
_journal_volume 136
_journal_year 2014
_chemical_absolute_configuration ad
_chemical_formula_moiety 'C21 H18 O S'
_chemical_formula_sum 'C21 H18 O S'
_chemical_formula_weight 318.41
_chemical_name_systematic
; 
? 
;
_space_group_IT_number 19
_symmetry_cell_setting orthorhombic
_symmetry_space_group_name_Hall 'P 2ac 2ab'
_symmetry_space_group_name_H-M 'P 21 21 21'
_atom_sites_solution_hydrogens geom
_atom_sites_solution_primary direct
_atom_sites_solution_secondary difmap
_audit_creation_method SHELXL-97
_audit_update_record
; 
? 
;
_cell_angle_alpha 90.00
_cell_angle_beta 90.00
_cell_angle_gamma 90.00
_cell_formula_units_Z 4
_cell_length_a 6.3977(18)
_cell_length_b 8.180(2)
_cell_length_c 31.776(9)
_cell_measurement_reflns_used 4571
_cell_measurement_temperature 177(2)
_cell_measurement_theta_max 24.04
_cell_measurement_theta_min 2.56
_cell_volume 1662.9(8)
_computing_cell_refinement 'SAINT V7.68A (Bruker, 2005)'
_computing_data_collection 'APEX2 V2010.11-3 (Bruker, 2010)'
_computing_data_reduction
; 
SAINT V7.68A, XPREP V2005/2, SADABS V2008/2, TWINABS V2008/2 
(Bruker, 2005 & 2008) 
;
_computing_molecular_graphics
; 
SHELXTL V6.12 (Bruker, 2005), CrystalMaker v2.1.3 (CrystalMaker, 1994) 
;
_computing_publication_material 'XCIF V6.12 (Bruker, 2005)'
_computing_structure_refinement 'SHELXTL V6.12 (Bruker, 2005)'
_computing_structure_solution 'SHELXTL V6.12 (Bruker, 2005)'
_diffrn_ambient_temperature 177(2)
_diffrn_measured_fraction_theta_full 0.996
_diffrn_measured_fraction_theta_max 0.996
_diffrn_measurement_device 'Siemens Platform/ApexII CCD'
_diffrn_measurement_method 'profile data from \f and \w scans'
_diffrn_radiation_monochromator graphite
_diffrn_radiation_source 'normal-focus sealed tube'
_diffrn_radiation_type MoK\a
_diffrn_radiation_wavelength 0.71073
_diffrn_radiation_wavelength_id cm86bas
_diffrn_reflns_av_R_equivalents 0.0447
_diffrn_reflns_av_sigmaI/netI 0.0321
_diffrn_reflns_limit_h_max 8
_diffrn_reflns_limit_h_min -7
_diffrn_reflns_limit_k_max 10
_diffrn_reflns_limit_k_min -10
_diffrn_reflns_limit_l_max 39
_diffrn_reflns_limit_l_min -39
_diffrn_reflns_number 19692
_diffrn_reflns_theta_full 26.50
_diffrn_reflns_theta_max 26.50
_diffrn_reflns_theta_min 2.56
_exptl_absorpt_coefficient_mu 0.197
_exptl_absorpt_correction_T_max 0.9900
_exptl_absorpt_correction_T_min 0.9506
_exptl_absorpt_correction_type integration
_exptl_absorpt_process_details 'SHELXTL/XPREP V2005/2 (Bruker, 2005)'
_exptl_crystal_colour colourless
_exptl_crystal_density_diffrn 1.272
_exptl_crystal_density_method 'not measured'
_exptl_crystal_description plate
_exptl_crystal_F_000 672
_exptl_crystal_id cm86bas
_exptl_crystal_preparation
; 
The data crystal was mounted using oil (Parantone-N, Exxon) to a 
0.3 mm cryo-loop (Hampton Research) with the (1 1 1) scattering 
planes roughly normal to the spindle axis. 
;
_exptl_crystal_size_max 0.359
_exptl_crystal_size_mid 0.175
_exptl_crystal_size_min 0.054
_refine_diff_density_max 0.122
_refine_diff_density_min -0.192
_refine_diff_density_rms 0.032
_refine_ls_abs_structure_details 'Flack (1983),  1401 Friedels'
_refine_ls_abs_structure_Flack 0.03(7)
_refine_ls_extinction_method none
_refine_ls_goodness_of_fit_ref 1.047
_refine_ls_hydrogen_treatment noref
_refine_ls_matrix_type full
_refine_ls_number_parameters 209
_refine_ls_number_reflns 3409
_refine_ls_number_restraints 0
_refine_ls_restrained_S_all 1.047
_refine_ls_R_factor_all 0.0431
_refine_ls_R_factor_gt 0.0327
_refine_ls_shift/su_max 0.001
_refine_ls_shift/su_mean 0.000
_refine_ls_structure_factor_coef Fsqd
_refine_ls_weighting_details 'calc w=1/[\s^2^(Fo^2^)+(0.0343P)^2^+0.1608P] where P=(Fo^2^+2Fc^2^)/3'
_refine_ls_weighting_scheme calc
_refine_ls_wR_factor_gt 0.0705
_refine_ls_wR_factor_ref 0.0753
_reflns_number_gt 2927
_reflns_number_total 3409
_reflns_threshold_expression >2sigma(I)
_cod_data_source_file ja506133z_si_002.cif
_cod_data_source_block cm86bas
_cod_depositor_comments
;
The following automatic conversions were performed:

'_symmetry_cell_setting' value 'Orthorhombic' changed to
'orthorhombic' according to
/home/saulius/struct/COD-crude-data--automatic-downloads/rss-feeds/ACS/lib/dictionaries/cif_core.dic
dictionary named 'cif_core.dic' version 2.4.2 from 2011-04-26.

Automatic conversion script
Id: cif_fix_values 2281 2013-09-26 08:29:07Z andrius 

 Adding full bibliography for 4122568.cif.
;
_cod_original_cell_volume 1663.0(8)
_cod_original_sg_symbol_H-M P2(1)2(1)2(1)
_cod_database_code 4122568
_refine_ls_abs_structure_hooft 0.03(3)

loop_
_symmetry_equiv_pos_as_xyz
'x, y, z'
'-x+1/2, -y, z+1/2'
'-x, y+1/2, -z+1/2'
'x+1/2, -y+1/2, -z'

loop_
_atom_site_label
_atom_site_type_symbol
_atom_site_fract_x
_atom_site_fract_y
_atom_site_fract_z
_atom_site_U_iso_or_equiv
_atom_site_adp_type
_atom_site_occupancy
_atom_site_symmetry_multiplicity
_atom_site_calc_flag
_atom_site_refinement_flags
S1 S 0.38303(7) 1.15799(6) 0.087761(15) 0.03821(13) Uani 1 1 d .
O1 O 0.3289(2) 0.75541(16) 0.10661(4) 0.0479(4) Uani 1 1 d .
C1 C 0.2059(3) 1.0260(2) 0.11842(6) 0.0329(4) Uani 1 1 d .
H1 H 0.1722 1.0841 0.1453 0.040 Uiso 1 1 calc R
C2 C 0.3313(3) 0.8753(2) 0.12936(5) 0.0340(4) Uani 1 1 d .
C3 C 0.4670(3) 0.8781(2) 0.16802(5) 0.0296(4) Uani 1 1 d .
C4 C 0.4284(3) 0.9809(2) 0.20207(6) 0.0360(4) Uani 1 1 d .
H4 H 0.3135 1.0544 0.2011 0.043 Uiso 1 1 calc R
C5 C 0.5557(3) 0.9774(2) 0.23739(6) 0.0352(4) Uani 1 1 d .
H5 H 0.5252 1.0482 0.2603 0.042 Uiso 1 1 calc R
C6 C 0.7268(3) 0.8730(2) 0.24025(5) 0.0284(4) Uani 1 1 d .
C7 C 0.7633(3) 0.7686(2) 0.20601(5) 0.0333(4) Uani 1 1 d .
H7 H 0.8780 0.6949 0.2069 0.040 Uiso 1 1 calc R
C8 C 0.6355(3) 0.7711(2) 0.17093(5) 0.0335(4) Uani 1 1 d .
H8 H 0.6632 0.6982 0.1483 0.040 Uiso 1 1 calc R
C9 C 0.8622(3) 0.8724(2) 0.27855(5) 0.0306(4) Uani 1 1 d .
C10 C 0.7925(3) 0.9396(2) 0.31649(6) 0.0342(4) Uani 1 1 d .
H10 H 0.6562 0.9853 0.3179 0.041 Uiso 1 1 calc R
C11 C 0.9181(3) 0.9410(2) 0.35207(6) 0.0376(4) Uani 1 1 d .
H11 H 0.8678 0.9879 0.3775 0.045 Uiso 1 1 calc R
C12 C 1.1165(3) 0.8741(2) 0.35061(6) 0.0402(4) Uani 1 1 d .
H12 H 1.2031 0.8749 0.3749 0.048 Uiso 1 1 calc R
C13 C 1.1875(3) 0.8062(3) 0.31340(6) 0.0447(5) Uani 1 1 d .
H13 H 1.3233 0.7595 0.3123 0.054 Uiso 1 1 calc R
C14 C 1.0629(3) 0.8056(2) 0.27783(6) 0.0390(5) Uani 1 1 d .
H14 H 1.1147 0.7589 0.2525 0.047 Uiso 1 1 calc R
C15 C 0.3811(3) 1.0641(2) 0.03730(6) 0.0343(4) Uani 1 1 d .
C16 C 0.5380(3) 0.9547(2) 0.02561(6) 0.0412(5) Uani 1 1 d .
H16 H 0.6440 0.9260 0.0452 0.049 Uiso 1 1 calc R
C17 C 0.5397(3) 0.8877(3) -0.01449(7) 0.0467(5) Uani 1 1 d .
H17 H 0.6484 0.8151 -0.0226 0.056 Uiso 1 1 calc R
C18 C 0.3828(4) 0.9267(3) -0.04263(6) 0.0516(5) Uani 1 1 d .
H18 H 0.3826 0.8793 -0.0699 0.062 Uiso 1 1 calc R
C19 C 0.2271(4) 1.0336(3) -0.03131(6) 0.0583(6) Uani 1 1 d .
H19 H 0.1187 1.0588 -0.0507 0.070 Uiso 1 1 calc R
C20 C 0.2275(3) 1.1051(3) 0.00842(6) 0.0485(5) Uani 1 1 d .
H20 H 0.1225 1.1821 0.0157 0.058 Uiso 1 1 calc R
C21 C 0.0011(3) 0.9883(3) 0.09623(6) 0.0439(5) Uani 1 1 d .
H21A H -0.0922 0.9302 0.1156 0.066 Uiso 1 1 calc R
H21B H 0.0285 0.9198 0.0715 0.066 Uiso 1 1 calc R
H21C H -0.0650 1.0906 0.0873 0.066 Uiso 1 1 calc R

loop_
_atom_site_aniso_label
_atom_site_aniso_U_11
_atom_site_aniso_U_22
_atom_site_aniso_U_33
_atom_site_aniso_U_23
_atom_site_aniso_U_13
_atom_site_aniso_U_12
S1 0.0417(2) 0.0299(2) 0.0430(3) 0.0005(2) 0.0031(2) -0.0063(2)
O1 0.0714(10) 0.0324(7) 0.0399(8) -0.0067(6) -0.0061(7) -0.0040(7)
C1 0.0339(9) 0.0363(10) 0.0287(9) -0.0012(8) 0.0030(7) -0.0042(8)
C2 0.0417(10) 0.0298(10) 0.0306(9) 0.0013(8) 0.0055(8) -0.0053(8)
C3 0.0360(9) 0.0255(9) 0.0272(9) 0.0022(7) 0.0040(7) -0.0044(7)
C4 0.0361(10) 0.0358(11) 0.0360(10) -0.0013(8) 0.0032(8) 0.0073(8)
C5 0.0403(10) 0.0358(10) 0.0295(10) -0.0058(8) 0.0037(8) 0.0044(9)
C6 0.0305(8) 0.0250(9) 0.0297(8) 0.0025(7) 0.0065(7) -0.0016(7)
C7 0.0375(10) 0.0284(9) 0.0341(10) -0.0005(8) 0.0068(8) 0.0037(8)
C8 0.0434(10) 0.0262(9) 0.0310(9) -0.0022(7) 0.0066(8) 0.0022(9)
C9 0.0344(9) 0.0239(9) 0.0335(9) 0.0035(7) 0.0045(8) -0.0051(8)
C10 0.0354(9) 0.0312(10) 0.0360(10) 0.0011(8) 0.0024(8) 0.0007(8)
C11 0.0470(11) 0.0331(10) 0.0328(10) 0.0002(8) 0.0019(8) -0.0041(9)
C12 0.0443(10) 0.0346(10) 0.0417(10) 0.0024(8) -0.0066(9) -0.0051(10)
C13 0.0346(10) 0.0451(13) 0.0543(13) -0.0045(10) -0.0045(9) 0.0046(9)
C14 0.0369(10) 0.0373(11) 0.0429(11) -0.0061(9) 0.0030(8) 0.0016(8)
C15 0.0368(9) 0.0305(9) 0.0356(10) 0.0057(8) 0.0056(8) -0.0001(9)
C16 0.0330(9) 0.0405(12) 0.0500(13) 0.0019(10) -0.0001(9) 0.0012(9)
C17 0.0480(12) 0.0416(12) 0.0505(12) -0.0024(10) 0.0110(10) 0.0073(10)
C18 0.0728(14) 0.0487(12) 0.0332(11) 0.0065(9) 0.0085(11) 0.0085(12)
C19 0.0732(15) 0.0679(16) 0.0339(11) 0.0154(11) -0.0043(11) 0.0234(13)
C20 0.0531(12) 0.0535(14) 0.0389(11) 0.0138(10) 0.0042(10) 0.0203(11)
C21 0.0332(10) 0.0555(13) 0.0429(12) -0.0004(10) 0.0023(8) -0.0055(10)

loop_
_atom_type_symbol
_atom_type_description
_atom_type_scat_dispersion_real
_atom_type_scat_dispersion_imag
_atom_type_scat_source
C C 0.0033 0.0016 'International Tables Vol C Tables 4.2.6.8 and 6.1.1.4'
H H 0.0000 0.0000 'International Tables Vol C Tables 4.2.6.8 and 6.1.1.4'
O O 0.0106 0.0060 'International Tables Vol C Tables 4.2.6.8 and 6.1.1.4'
S S 0.1246 0.1234 'International Tables Vol C Tables 4.2.6.8 and 6.1.1.4'

loop_
_exptl_crystal_face_index_h
_exptl_crystal_face_index_k
_exptl_crystal_face_index_l
_exptl_crystal_face_perp_dist
0.00 1.00 0.00 0.0630
3.00 -1.00 2.00 0.1330
-1.00 -3.00 1.00 0.0510
-3.00 1.00 -2.00 0.1730
0.00 0.00 1.00 0.0270

loop_
_geom_angle_atom_site_label_1
_geom_angle_atom_site_label_2
_geom_angle_atom_site_label_3
_geom_angle
C15 S1 C1 102.67(8)
C2 C1 C21 113.49(16)
C2 C1 S1 105.85(12)
C21 C1 S1 113.81(13)
C2 C1 H1 107.8
C21 C1 H1 107.8
S1 C1 H1 107.8
O1 C2 C3 120.30(16)
O1 C2 C1 120.88(16)
C3 C2 C1 118.77(15)
C8 C3 C4 117.75(16)
C8 C3 C2 119.42(15)
C4 C3 C2 122.81(16)
C5 C4 C3 120.81(17)
C5 C4 H4 119.6
C3 C4 H4 119.6
C4 C5 C6 121.85(16)
C4 C5 H5 119.1
C6 C5 H5 119.1
C5 C6 C7 117.00(16)
C5 C6 C9 120.78(15)
C7 C6 C9 122.22(15)
C8 C7 C6 121.18(16)
C8 C7 H7 119.4
C6 C7 H7 119.4
C7 C8 C3 121.40(16)
C7 C8 H8 119.3
C3 C8 H8 119.3
C14 C9 C10 117.49(17)
C14 C9 C6 121.43(16)
C10 C9 C6 121.08(16)
C11 C10 C9 121.43(17)
C11 C10 H10 119.3
C9 C10 H10 119.3
C12 C11 C10 120.07(17)
C12 C11 H11 120.0
C10 C11 H11 120.0
C13 C12 C11 119.26(18)
C13 C12 H12 120.4
C11 C12 H12 120.4
C12 C13 C14 120.73(18)
C12 C13 H13 119.6
C14 C13 H13 119.6
C13 C14 C9 121.02(18)
C13 C14 H14 119.5
C9 C14 H14 119.5
C20 C15 C16 119.30(17)
C20 C15 S1 119.82(15)
C16 C15 S1 120.82(14)
C17 C16 C15 120.24(18)
C17 C16 H16 119.9
C15 C16 H16 119.9
C18 C17 C16 119.85(19)
C18 C17 H17 120.1
C16 C17 H17 120.1
C19 C18 C17 120.3(2)
C19 C18 H18 119.9
C17 C18 H18 119.9
C18 C19 C20 120.3(2)
C18 C19 H19 119.9
C20 C19 H19 119.9
C15 C20 C19 120.0(2)
C15 C20 H20 120.0
C19 C20 H20 120.0
C1 C21 H21A 109.5
C1 C21 H21B 109.5
H21A C21 H21B 109.5
C1 C21 H21C 109.5
H21A C21 H21C 109.5
H21B C21 H21C 109.5

loop_
_geom_bond_atom_site_label_1
_geom_bond_atom_site_label_2
_geom_bond_distance
S1 C15 1.7782(19)
S1 C1 1.8434(18)
O1 C2 1.218(2)
C1 C2 1.512(3)
C1 C21 1.520(2)
C1 H1 1.0000
C2 C3 1.504(2)
C3 C8 1.392(2)
C3 C4 1.392(2)
C4 C5 1.387(2)
C4 H4 0.9500
C5 C6 1.391(2)
C5 H5 0.9500
C6 C7 1.403(2)
C6 C9 1.494(2)
C7 C8 1.383(2)
C7 H7 0.9500
C8 H8 0.9500
C9 C14 1.395(2)
C9 C10 1.398(2)
C10 C11 1.387(2)
C10 H10 0.9500
C11 C12 1.383(3)
C11 H11 0.9500
C12 C13 1.383(3)
C12 H12 0.9500
C13 C14 1.383(3)
C13 H13 0.9500
C14 H14 0.9500
C15 C20 1.386(3)
C15 C16 1.395(3)
C16 C17 1.387(3)
C16 H16 0.9500
C17 C18 1.382(3)
C17 H17 0.9500
C18 C19 1.373(3)
C18 H18 0.9500
C19 C20 1.391(3)
C19 H19 0.9500
C20 H20 0.9500
C21 H21A 0.9800
C21 H21B 0.9800
C21 H21C 0.9800

loop_
_geom_torsion_atom_site_label_1
_geom_torsion_atom_site_label_2
_geom_torsion_atom_site_label_3
_geom_torsion_atom_site_label_4
_geom_torsion
C15 S1 C1 C2 77.61(13)
C15 S1 C1 C21 -47.71(16)
C21 C1 C2 O1 33.8(2)
S1 C1 C2 O1 -91.75(18)
C21 C1 C2 C3 -148.80(16)
S1 C1 C2 C3 85.68(16)
O1 C2 C3 C8 20.4(3)
C1 C2 C3 C8 -157.03(15)
O1 C2 C3 C4 -157.74(17)
C1 C2 C3 C4 24.8(2)
C8 C3 C4 C5 0.7(3)
C2 C3 C4 C5 178.89(16)
C3 C4 C5 C6 0.5(3)
C4 C5 C6 C7 -1.1(3)
C4 C5 C6 C9 179.62(17)
C5 C6 C7 C8 0.6(3)
C9 C6 C7 C8 179.81(16)
C6 C7 C8 C3 0.6(3)
C4 C3 C8 C7 -1.3(3)
C2 C3 C8 C7 -179.50(16)
C5 C6 C9 C14 -161.77(17)
C7 C6 C9 C14 19.0(3)
C5 C6 C9 C10 17.9(2)
C7 C6 C9 C10 -161.26(16)
C14 C9 C10 C11 0.4(3)
C6 C9 C10 C11 -179.32(16)
C9 C10 C11 C12 -0.4(3)
C10 C11 C12 C13 0.0(3)
C11 C12 C13 C14 0.4(3)
C12 C13 C14 C9 -0.4(3)
C10 C9 C14 C13 0.0(3)
C6 C9 C14 C13 179.68(17)
C1 S1 C15 C20 86.42(17)
C1 S1 C15 C16 -96.50(16)
C20 C15 C16 C17 -0.1(3)
S1 C15 C16 C17 -177.21(16)
C15 C16 C17 C18 -1.4(3)
C16 C17 C18 C19 1.1(3)
C17 C18 C19 C20 0.8(3)
C16 C15 C20 C19 2.0(3)
S1 C15 C20 C19 179.12(17)
C18 C19 C20 C15 -2.4(3)
